data_1541507
loop_
_publ_author_name
'Melullis, M.'
'Zimmermann, C.'
'Dehnen, S.'
'Anson, C.E.'

_publ_section_title
;
 (K36 (mue6-Cl)2 (H2 O)11 (Me O H)32) (Sn Se4) (Co4 (mue4-Se) (Sn Se4)4)3
 : synthesis and crystal structure of a novel compound containing ternary
 (Co4 (mue4-Se) (Sn Se4)4)(10-) anions and a novel ((mue6-Cl)2 K9)(7+)
 coordination aggregate
;
_journal_name_full 'Zeitschrift fuer Anorganische und Allgemeine Chemie'
_journal_page_first 2325
_journal_page_last 2329
_journal_volume 629
_journal_year 2003
_chemical_formula_sum 'C32 H150 Cl2 Co12 K36 O43 Se55 Sn13'
_chemical_name_systematic
;
(K36 Cl2 (H2 O)11 (C H3 O H)32) (Sn Se4) (Co4 Se (Sn Se4)4)3
;
_space_group_IT_number 57
_symmetry_space_group_name_Hall '-P 2c 2b'
_symmetry_space_group_name_H-M 'P b c m'
_cell_angle_alpha 90
_cell_angle_beta 90
_cell_angle_gamma 90
_cell_formula_units_Z 4
_cell_length_a 18.7122
_cell_length_b 20.9653
_cell_length_c 57.34
_cell_volume 22494.877
_citation_journal_id_ASTM ZAACAB
_cod_data_source_file Melullis_ZAACAB_2003_530.cif
_cod_data_source_block C32H150Cl2Co12K36O43Se55Sn13
_cod_original_cell_volume 22494.88
_cod_database_code 1541507

loop_
_symmetry_equiv_pos_as_xyz
x,y,z
-x,-y,z+1/2
x,-y+1/2,-z
-x,y+1/2,-z+1/2
-x,-y,-z
x,y,-z-1/2
-x,y-1/2,z
x,-y-1/2,z-1/2

loop_
_atom_site_label
_atom_site_type_symbol
_atom_site_fract_x
_atom_site_fract_y
_atom_site_fract_z
_atom_site_occupancy
_atom_site_U_iso_or_equiv
Co6 Co+2 0.70557 0.78374 0.46755 1 0.0
K4 K+1 0.09288 0.49405 0.29192 1 0.0
C19 C 0.3044 0.8276 0.4724 1 0.0
O15 O 0.463 0.9058 0.2351 0.5 0.0
C22 C -0.137 0.41 0.4606 1 0.0
K14 K+1 0.3855 0.85098 0.40829 1 0.0
K9 K+1 0.49602 0.92677 0.32123 1 0.0
O26 O-2 0.074 0.555 0.4821 0.22 0.0
C5 C 0.0896 0.8529 0.3482 1 0.0
C18 C 0.193 0.818 0.4041 0.5 0.0
O3 O-2 0.0812 0.4894 0.4093 0.4 0.0
C9 C 0.7287 0.4897 0.4168 1 0.0
O14 O 0.0381 0.6921 0.399 1 0.0
O28 O 0.206 0.189 0.25 1 0.0
Se19 Se-2 0.93329 0.68773 0.45488 1 0.0
O9 O 0.5196 0.8713 0.42669 1 0.0
K6 K+1 0.3637 0.8042 0.25 1 0.0
C15 C 0.244 0.209 0.3122 0.5 0.0
O21 O 0.2721 0.2603 0.32713 1 0.0
Cl2 Cl-1 0.2137 0.7403 0.25 1 0.0
O13 O 0.027 0.7976 0.2804 1 0.0
K16 K+1 0.2691 1.0369 0.29161 1 0.0
Se13 Se-2 0.38558 0.51193 0.41556 1 0.0
Se26 Se-2 0.58652 0.50635 0.46869 1 0.0
Se25 Se-2 0.98041 0.83746 0.4118 1 0.0
O20 O -0.0343 0.4881 0.3236 1 0.0
Se10 Se-2 0.55246 0.4817 0.37451 1 0.0
Se24 Se-2 0.63937 0.88187 0.47572 1 0.0
Se20 Se-2 0.77451 0.81313 0.43265 1 0.0
C13 C 0.039 0.508 0.3917 0.5 0.0
O2 O-2 0.1167 0.4747 0.419 0.6 0.0
O30 O -0.091 0.469 0.4321 0.5 0.0
Sn3 Sn+4 0.6148 0.5721 0.353385 1 0.0
O8 O 0.06 0.6309 0.2948 1 0.0
Co4 Co+2 0.42474 0.50773 0.3747 1 0.0
O23 O 0.3602 0.8669 0.4543 0.5 0.0
Se12 Se-2 0.43678 0.70141 0.4165 1 0.0
O19 O 0.3177 1.1134 0.25 1 0.0
K1 K+1 0.057 0.6853 0.25 1 0.0
Se21 Se-2 0.93114 0.62665 0.52073 1 0.0
Se30 Se-2 0.084 1.0285 0.2986 0.19 0.0
Se9 Se-2 0.59663 0.67665 0.37472 1 0.0
K21 K+1 0.088 0.629 0.4311 0.18 0.0
O11 O 0.2006 0.1767 0.37964 1 0.0
K19 K+1 0.1107 0.6402 0.4386 0.44 0.0
Se2 Se-2 0.24557 0.73247 0.33443 1 0.0
C17 C 0.212 0.815 0.4111 0.5 0.0
Se7 Se-2 0.35994 0.42002 0.35567 1 0.0
C2 C 0.5708 0.8395 0.4131 1 0.0
Co1 Co+2 0.27437 0.63333 0.35474 1 0.0
Sn5 Sn+4 0.90371 0.80212 0.44507 1 0.0
K2 K+1 0.2877 0.457 0.25 1 0.0
K13 K+1 0.4867 0.80828 0.46927 1 0.0
K11 K+1 0.27405 0.28725 0.37415 1 0.0
K10 K+1 0.2219 0.47729 0.38823 1 0.0
Se18 Se-2 0.78109 0.75 0.5 1 0.0
Co5 Co+2 0.8569 0.66089 0.48822 1 0.0
C1 C 0.0564 0.6651 0.3161 1 0.0
Se22 Se-2 0.78894 0.56815 0.47573 1 0.0
Co2 Co+2 0.44386 0.60361 0.3142 1 0.0
Co3 Co+2 0.46676 0.69431 0.37488 1 0.0
Se27 Se-2 0.21277 0.94366 0.25 1 0.0
O12 O 0.1314 0.8935 0.332 1 0.0
C16 C 0.219 0.215 0.3187 0.5 0.0
K8 K+1 0.58072 0.74 0.32089 1 0.0
C7 C 0.0611 0.6975 0.3745 1 0.0
C8 C 0.4549 0.966 0.25 1 0.0
Se6 Se-2 0.38125 0.52027 0.29313 1 0.0
O25 O 0.0909 0.5413 0.4613 0.5 0.0
Sn1 Sn+4 0.36597 0.7734 0.321137 1 0.0
C10 C 0.575 0.8382 0.2726 1 0.0
Se28 Se-2 -0.0042 0.92496 0.25 1 0.0
K7 K+1 0.2665 0.89458 0.35308 1 0.0
C4 C 0.1248 0.1821 0.3731 1 0.0
O18 O 0.5873 0.8422 0.2937 1 0.0
K5 K+1 0.17009 0.83536 0.28965 1 0.0
O27 O-2 0.766 0.542 0.5667 0.28 0.0
Sn2 Sn+4 0.29466 0.46971 0.321485 1 0.0
Sn7 Sn+4 0.09756 0.00236 0.25 1 0.0
K17 K+1 0.0363 0.75 0.5 1 0.0
Se15 Se-2 0.2324 0.38698 0.29774 1 0.0
Se1 Se-2 0.40237 0.60914 0.35471 1 0.0
O4 O-2 1.1473 0.7286 0.4691 0.7 0.0
O17 O 0.7108 0.5524 0.4095 0.7 0.0
Se31 Se-2 0.0864 1.0904 0.2717 0.19 0.0
C6 C -0.0403 0.7919 0.2944 1 0.0
C11 C 0.403 1.14 0.25 0.6 0.0
Se11 Se-2 0.23062 0.64252 0.3946 1 0.0
O7 O-2 -0.082 0.54 0.4095 0.4 0.0
Sn4 Sn+4 0.33515 0.62377 0.421023 1 0.0
O16 O 0.7049 0.4378 0.4324 0.3 0.0
C14 C -0.0288 0.5234 0.3459 0.5 0.0
Se16 Se-2 0.74557 0.54859 0.35211 1 0.0
K23 K+1 0.813 0.504 0.5227 0.28 0.0
O32 O-2 1.107 0.8185 0.4552 0.5 0.0
O31 O-2 1.124 0.835 0.4397 0.5 0.0
Cl1 Cl-1 0.1726 0.5587 0.25 1 0.0
O1 O-2 0.4557 0.8258 0.51639 1 0.0
Se4 Se-2 0.44622 0.79631 0.35559 1 0.0
C20 C 0.034 0.533 0.4636 0.5 0.0
C12 C 0.361 1.162 0.25 0.4 0.0
C3 C 0.1107 0.3686 0.354 1 0.0
K15 K+1 0.41921 0.53009 0.47594 1 0.0
K12 K+1 0.56093 0.58367 0.4194 1 0.0
K3 K+1 0.2526 0.63686 0.28714 1 0.0
O5 O-2 1.146 0.681 0.489 0.3 0.0
K22 K+1 0.7845 0.5344 0.53908 0.72 0.0
K18 K+1 0.776 0.65426 0.42613 1 0.0
O6 O-2 0.0031 0.5652 0.4059 0.6 0.0
Sn6 Sn+4 0.66053 0.59956 0.481433 1 0.0
K20 K+1 0.113 0.6717 0.438 0.38 0.0
O22 O 0.2536 0.8144 0.3911 1 0.0
Se14 Se-2 0.33942 0.87725 0.30159 1 0.0
O29 O -0.103 0.425 0.5081 0.5 0.0
Se5 Se-2 0.20345 0.54951 0.33579 1 0.0
Se8 Se-2 0.57104 0.57997 0.31201 1 0.0
C21 C 0.177 0.254 0.25 1 0.0
Se29 Se-2 0.0946 1.0779 0.28534 0.62 0.0
Se3 Se-2 0.42455 0.70113 0.29191 1 0.0
Se23 Se-2 0.62504 0.69555 0.45711 1 0.0
O24 O 0.3408 0.7982 0.4566 0.5 0.0
Se17 Se-2 0.291 0.62976 0.46213 1 0.0
O10 O 0.1539 0.3632 0.37537 1 0.0
